data_1569822
loop_
_publ_author_name
'Heinen, Tobias'
'Merzenich, Sarah'
'Kwill, Angelina'
'Vasylyeva, Vera'

_publ_section_title
;
 Halogen Bonding in Sulphonamide Co-Crystals: X&#xb7;&#xb7;&#xb7;&#x3c0;
 Preferred over X&#xb7;&#xb7;&#xb7;O/N?
;
_journal_issue 15
_journal_name_full 'Molecules (Basel, Switzerland)'
_journal_page_first 5910
_journal_paper_doi 10.3390/molecules28155910
_journal_volume 28
_journal_year 2023
_chemical_formula_moiety 'C3 F2 I, C10 H13 Cl N2 O3 S'
_chemical_formula_sum 'C13 H13 Cl F2 I N2 O3 S'
_chemical_formula_weight 477.66
_space_group_crystal_system monoclinic
_space_group_IT_number 15
_space_group_name_Hall '-C 2yc'
_space_group_name_H-M_alt 'C 1 2/c 1'
_atom_sites_solution_hydrogens difmap
_atom_sites_solution_primary dual
_audit_creation_date 2022-02-07
_audit_creation_method
;
Olex2 1.3-ac4
(compiled 2020.11.27 svn.r5f609507 for Rigaku Oxford Diffraction, GUI svn.r6214)
;
_cell_angle_alpha 90
_cell_angle_beta 95.9650(10)
_cell_angle_gamma 90
_cell_formula_units_Z 8
_cell_length_a 16.9967(2)
_cell_length_b 8.90250(10)
_cell_length_c 22.2511(3)
_cell_measurement_reflns_used 33693
_cell_measurement_temperature 99.99(10)
_cell_measurement_theta_max 30.4170
_cell_measurement_theta_min 2.4130
_cell_volume 3348.65(7)
_computing_cell_refinement 'CrysAlisPro 1.171.41.98a (Rigaku OD, 2021)'
_computing_data_collection 'CrysAlisPro 1.171.41.98a (Rigaku OD, 2021)'
_computing_data_reduction 'CrysAlisPro 1.171.41.98a (Rigaku OD, 2021)'
_computing_molecular_graphics 'Olex2 1.3-ac4 (Dolomanov et al., 2009)'
_computing_publication_material 'Olex2 1.3-ac4 (Dolomanov et al., 2009)'
_computing_structure_refinement 'SHELXL 2016/6 (Sheldrick, 2015)'
_computing_structure_solution 'SHELXT  (Sheldrick, 2015)'
_diffrn_ambient_environment N~2~
_diffrn_ambient_temperature 99.99(10)
_diffrn_detector 'Hybrid Pixel Array Detector'
_diffrn_detector_area_resol_mean 10.0000
_diffrn_detector_type HyPix
_diffrn_measured_fraction_theta_full 1.000
_diffrn_measured_fraction_theta_max 0.898
_diffrn_measurement_details
;
List of Runs (angles in degrees, time in seconds):

  # Type    Start    End  Width  t~exp~   \w     \q     \k     \f   Frames
--------------------------------------------------------------------------
  1  \w    -68.00   9.00   0.50    4.59    --    1.79 -38.00  60.00  154
  2  \w    -44.00  10.00   0.50    4.59    --    1.79 -38.00   0.00  108
  3  \w    -23.00  33.00   0.50    4.59    --    1.96 -99.00 -30.00  112
  4  \w    -21.00  33.00   0.50    4.59    --    1.96 -99.00-150.00  108
  5  \w    -49.00  46.00   0.50    4.59    --    1.96   0.00-180.00  190
  6  \w    -50.00  -8.00   0.50    4.59    --    1.96   0.00  30.00   84
  7  \w    -23.00  32.00   0.50    4.59    --    1.96 -99.00 -90.00  110
  8  \w      2.00  41.00   0.50    4.59    --    1.96   0.00  30.00   78
  9  \w    -19.00  33.00   0.50    4.59    --    1.96 -99.00 120.00  104
 10  \w    -69.00  10.00   0.50    4.59    --    1.96 -38.00 150.00  158
 11  \w    -70.00  12.00   0.50    4.59    --    1.96  -4.00 -63.24  164
;
_diffrn_measurement_device 'four-circle diffractometer'
_diffrn_measurement_device_type 'XtaLAB Synergy, Dualflex, HyPix'
_diffrn_measurement_method '\w scans'
_diffrn_orient_matrix_type 'CrysAlisPro convention (1999,Acta A55,543-557)'
_diffrn_orient_matrix_UB_11 0.0277229000
_diffrn_orient_matrix_UB_12 -0.0307322000
_diffrn_orient_matrix_UB_13 0.0227309000
_diffrn_orient_matrix_UB_21 -0.0111119000
_diffrn_orient_matrix_UB_22 0.0544535000
_diffrn_orient_matrix_UB_23 0.0208084000
_diffrn_orient_matrix_UB_31 -0.0294724000
_diffrn_orient_matrix_UB_32 -0.0493914000
_diffrn_orient_matrix_UB_33 0.0087933000
_diffrn_radiation_monochromator mirror
_diffrn_radiation_probe x-ray
_diffrn_radiation_type 'Mo K\a'
_diffrn_radiation_wavelength 0.71073
_diffrn_reflns_av_R_equivalents 0.0259
_diffrn_reflns_av_unetI/netI 0.0112
_diffrn_reflns_Laue_measured_fraction_full 1.000
_diffrn_reflns_Laue_measured_fraction_max 0.898
_diffrn_reflns_limit_h_max 22
_diffrn_reflns_limit_h_min -23
_diffrn_reflns_limit_k_max 12
_diffrn_reflns_limit_k_min -12
_diffrn_reflns_limit_l_max 31
_diffrn_reflns_limit_l_min -30
_diffrn_reflns_number 41319
_diffrn_reflns_point_group_measured_fraction_full 1.000
_diffrn_reflns_point_group_measured_fraction_max 0.898
_diffrn_reflns_theta_full 25.242
_diffrn_reflns_theta_max 30.132
_diffrn_reflns_theta_min 2.410
_diffrn_source 'micro-focus sealed X-ray tube'
_diffrn_source_type 'PhotonJet (Mo) X-ray Source'
_exptl_absorpt_coefficient_mu 2.231
_exptl_absorpt_correction_T_max 1.000
_exptl_absorpt_correction_T_min 0.274
_exptl_absorpt_correction_type gaussian
_exptl_absorpt_process_details
;
CrysAlisPro 1.171.41.98a (Rigaku Oxford Diffraction, 2021)
Numerical absorption correction based on gaussian integration over
a multifaceted crystal model
Empirical absorption correction using spherical harmonics,
implemented in SCALE3 ABSPACK scaling algorithm.
;
_exptl_crystal_colour 'clear colourless'
_exptl_crystal_colour_lustre clear
_exptl_crystal_colour_primary colourless
_exptl_crystal_density_diffrn 1.895
_exptl_crystal_description block
_exptl_crystal_F_000 1864
_exptl_crystal_size_max 0.51
_exptl_crystal_size_mid 0.326
_exptl_crystal_size_min 0.206
_refine_diff_density_max 0.473
_refine_diff_density_min -0.564
_refine_diff_density_rms 0.061
_refine_ls_extinction_method none
_refine_ls_goodness_of_fit_ref 1.069
_refine_ls_hydrogen_treatment refxyz
_refine_ls_matrix_type full
_refine_ls_number_parameters 259
_refine_ls_number_reflns 4452
_refine_ls_number_restraints 0
_refine_ls_restrained_S_all 1.069
_refine_ls_R_factor_all 0.0186
_refine_ls_R_factor_gt 0.0177
_refine_ls_shift/su_max 0.001
_refine_ls_shift/su_mean 0.000
_refine_ls_structure_factor_coef Fsqd
_refine_ls_weighting_details 'w=1/[\s^2^(Fo^2^)+(0.0180P)^2^+5.5679P] where P=(Fo^2^+2Fc^2^)/3'
_refine_ls_weighting_scheme calc
_refine_ls_wR_factor_gt 0.0436
_refine_ls_wR_factor_ref 0.0439
_reflns_Friedel_coverage 0.000
_reflns_number_gt 4289
_reflns_number_total 4452
_reflns_threshold_expression 'I > 2\s(I)'
_cod_data_source_file 7-SM068_Mo-CPA_12DITFB.cif
_cod_data_source_block th_sm068_mo_autored
_cod_database_code 1569822
_shelx_shelxl_version_number 2016/6
_chemical_oxdiff_formula 'C13 H13 Cl F2 I N2 O3 S'
_shelx_space_group_comment
;
The symmetry employed for this shelxl refinement is uniquely defined
by the following loop, which should always be used as a source of
symmetry information in preference to the above space-group names.
They are only intended as comments.
;
_shelx_estimated_absorpt_t_max 0.656
_shelx_estimated_absorpt_t_min 0.396
_reflns_odcompleteness_completeness 99.94
_reflns_odcompleteness_iscentric 1
_reflns_odcompleteness_theta 25.07
_olex2_refinement_description
;
1. Fixed Uiso
 At 1.5 times of:
  All H(H) groups
;
_olex2_submission_special_instructions 'No special instructions were received'
_oxdiff_exptl_absorpt_empirical_details
;
Empirical correction (ABSPACK) includes:
- Absorption correction using spherical harmonics
- Frame scaling
;
_oxdiff_exptl_absorpt_empirical_full_max 1.500
_oxdiff_exptl_absorpt_empirical_full_min 0.603

loop_
_space_group_symop_operation_xyz
'x, y, z'
'-x, y, -z+1/2'
'x+1/2, y+1/2, z'
'-x+1/2, y+1/2, -z+1/2'
'-x, -y, -z'
'x, -y, z-1/2'
'-x+1/2, -y+1/2, -z'
'x+1/2, -y+1/2, z-1/2'

loop_
_atom_site_label
_atom_site_type_symbol
_atom_site_fract_x
_atom_site_fract_y
_atom_site_fract_z
_atom_site_U_iso_or_equiv
_atom_site_adp_type
_atom_site_occupancy
_atom_site_site_symmetry_order
_atom_site_calc_flag
_atom_site_refinement_flags_posn
_atom_site_refinement_flags_adp
_atom_site_refinement_flags_occupancy
_atom_site_disorder_assembly
_atom_site_disorder_group
I1 I 0.06199(2) 0.51091(2) 0.18643(2) 0.02305(4) Uani 1 1 d . . . . .
S1 S 0.30753(2) 0.25599(3) 0.14796(2) 0.01240(6) Uani 1 1 d . . . . .
Cl1 Cl 0.00964(2) 0.26480(7) -0.04140(2) 0.03908(12) Uani 1 1 d . . . . .
F1 F 0.09070(5) 0.84750(11) 0.15656(4) 0.02538(19) Uani 1 1 d . . . . .
F2 F 0.04248(6) 1.10759(10) 0.20170(5) 0.0297(2) Uani 1 1 d . . . . .
O1 O 0.33485(6) 0.10415(11) 0.15451(5) 0.01671(19) Uani 1 1 d . . . . .
O3 O 0.21748(6) 0.09662(10) 0.23933(4) 0.01522(18) Uani 1 1 d . . . . .
O2 O 0.35990(6) 0.37231(11) 0.13206(5) 0.01739(19) Uani 1 1 d . . . . .
N1 N 0.27856(7) 0.31323(13) 0.21205(5) 0.0142(2) Uani 1 1 d . . . . .
N2 N 0.20741(7) 0.31218(13) 0.29360(5) 0.0150(2) Uani 1 1 d . . . . .
C1 C 0.22271(8) 0.25817(15) 0.09505(6) 0.0147(2) Uani 1 1 d . . . . .
C7 C 0.23220(8) 0.23075(14) 0.24891(6) 0.0126(2) Uani 1 1 d . . . . .
C12 C 0.04535(8) 0.84206(17) 0.20273(7) 0.0197(3) Uani 1 1 d . . . . .
C2 C 0.21400(9) 0.37339(16) 0.05251(7) 0.0193(3) Uani 1 1 d . . . . .
C13 C 0.02228(9) 0.97747(16) 0.22584(7) 0.0215(3) Uani 1 1 d . . . . .
C8 C 0.15733(8) 0.25280(16) 0.33733(6) 0.0162(2) Uani 1 1 d . . . . .
C11 C 0.02332(8) 0.70599(16) 0.22592(6) 0.0177(3) Uani 1 1 d . . . . .
C6 C 0.16665(9) 0.14468(18) 0.09597(7) 0.0218(3) Uani 1 1 d . . . . .
C9 C 0.19895(9) 0.25572(17) 0.40118(7) 0.0203(3) Uani 1 1 d . . . . .
C3 C 0.14760(10) 0.37516(19) 0.01035(7) 0.0241(3) Uani 1 1 d . . . . .
C5 C 0.10002(9) 0.1471(2) 0.05389(7) 0.0274(3) Uani 1 1 d . . . . .
C4 C 0.09169(9) 0.2627(2) 0.01164(6) 0.0245(3) Uani 1 1 d . . . . .
C10 C 0.14317(11) 0.2076(2) 0.44692(8) 0.0275(3) Uani 1 1 d . . . . .
H6 H 0.1735(11) 0.070(2) 0.1253(9) 0.023(5) Uiso 1 1 d . . . . .
H8A H 0.1083(12) 0.310(2) 0.3333(9) 0.025(5) Uiso 1 1 d . . . . .
H9A H 0.2181(12) 0.353(2) 0.4102(9) 0.027(5) Uiso 1 1 d . . . . .
H2A H 0.2555(12) 0.445(2) 0.0506(9) 0.027(5) Uiso 1 1 d . . . . .
H9B H 0.2435(12) 0.196(2) 0.4029(9) 0.025(5) Uiso 1 1 d . . . . .
H2 H 0.2178(13) 0.403(3) 0.2950(10) 0.038 Uiso 1 1 d . U . . .
H8B H 0.1437(11) 0.158(2) 0.3255(9) 0.021(4) Uiso 1 1 d . . . . .
H1 H 0.2837(12) 0.400(3) 0.2176(10) 0.029(5) Uiso 1 1 d . . . . .
H10A H 0.1224(13) 0.110(3) 0.4391(10) 0.037(6) Uiso 1 1 d . . . . .
H3 H 0.1403(13) 0.448(3) -0.0190(10) 0.032(5) Uiso 1 1 d . . . . .
H10B H 0.1682(13) 0.209(2) 0.4884(10) 0.035(6) Uiso 1 1 d . . . . .
H10C H 0.0994(14) 0.271(3) 0.4455(11) 0.041(6) Uiso 1 1 d . . . . .
H5 H 0.0597(13) 0.072(3) 0.0536(10) 0.036(6) Uiso 1 1 d . . . . .

loop_
_atom_site_aniso_label
_atom_site_aniso_U_11
_atom_site_aniso_U_22
_atom_site_aniso_U_33
_atom_site_aniso_U_23
_atom_site_aniso_U_13
_atom_site_aniso_U_12
I1 0.02445(6) 0.01928(5) 0.02431(6) -0.00339(3) -0.00282(4) 0.00467(3)
S1 0.01459(14) 0.00954(13) 0.01322(14) 0.00005(10) 0.00212(11) -0.00058(11)
Cl1 0.01811(17) 0.0812(4) 0.01733(17) 0.00613(19) -0.00118(13) 0.0022(2)
F1 0.0233(4) 0.0280(5) 0.0250(5) 0.0023(4) 0.0032(4) -0.0029(4)
F2 0.0249(5) 0.0168(4) 0.0465(6) 0.0084(4) -0.0012(4) -0.0040(4)
O1 0.0200(5) 0.0112(4) 0.0193(5) -0.0003(4) 0.0037(4) 0.0027(4)
O3 0.0200(5) 0.0084(4) 0.0174(4) 0.0002(3) 0.0028(4) -0.0001(4)
O2 0.0187(4) 0.0146(4) 0.0194(5) 0.0006(4) 0.0043(4) -0.0039(4)
N1 0.0206(5) 0.0082(5) 0.0141(5) -0.0016(4) 0.0037(4) -0.0018(4)
N2 0.0222(6) 0.0085(5) 0.0153(5) 0.0005(4) 0.0063(4) -0.0006(4)
C1 0.0169(6) 0.0145(6) 0.0127(6) -0.0005(5) 0.0019(5) 0.0004(5)
C7 0.0134(5) 0.0112(5) 0.0129(5) 0.0015(4) -0.0006(4) 0.0016(5)
C12 0.0152(6) 0.0214(7) 0.0214(7) 0.0018(5) -0.0031(5) -0.0009(5)
C2 0.0237(7) 0.0155(6) 0.0188(6) 0.0021(5) 0.0022(5) 0.0010(5)
C13 0.0161(6) 0.0161(6) 0.0307(8) 0.0030(6) -0.0052(6) -0.0022(5)
C8 0.0181(6) 0.0131(6) 0.0182(6) 0.0007(5) 0.0056(5) 0.0002(5)
C11 0.0160(6) 0.0160(6) 0.0196(6) -0.0018(5) -0.0045(5) 0.0016(5)
C6 0.0228(7) 0.0252(7) 0.0170(6) 0.0041(6) -0.0001(5) -0.0065(6)
C9 0.0259(7) 0.0177(7) 0.0180(6) 0.0024(5) 0.0054(5) 0.0005(6)
C3 0.0280(7) 0.0269(7) 0.0170(6) 0.0047(6) 0.0007(6) 0.0073(6)
C5 0.0214(7) 0.0403(9) 0.0200(7) 0.0042(7) 0.0000(6) -0.0101(7)
C4 0.0163(6) 0.0436(9) 0.0136(6) 0.0004(6) 0.0008(5) 0.0037(6)
C10 0.0395(9) 0.0237(8) 0.0214(7) 0.0009(6) 0.0142(7) -0.0009(7)

loop_
_atom_type_symbol
_atom_type_description
_atom_type_scat_dispersion_real
_atom_type_scat_dispersion_imag
_atom_type_scat_source
C C 0.0033 0.0016 'International Tables Vol C Tables 4.2.6.8 and 6.1.1.4'
H H 0.0000 0.0000 'International Tables Vol C Tables 4.2.6.8 and 6.1.1.4'
Cl Cl 0.1484 0.1585 'International Tables Vol C Tables 4.2.6.8 and 6.1.1.4'
F F 0.0171 0.0103 'International Tables Vol C Tables 4.2.6.8 and 6.1.1.4'
I I -0.4742 1.8119 'International Tables Vol C Tables 4.2.6.8 and 6.1.1.4'
N N 0.0061 0.0033 'International Tables Vol C Tables 4.2.6.8 and 6.1.1.4'
O O 0.0106 0.0060 'International Tables Vol C Tables 4.2.6.8 and 6.1.1.4'
S S 0.1246 0.1234 'International Tables Vol C Tables 4.2.6.8 and 6.1.1.4'

loop_
_exptl_crystal_face_index_h
_exptl_crystal_face_index_k
_exptl_crystal_face_index_l
_exptl_crystal_face_perp_dist
15 -1 -27 0.1656
12 11 6 0.1957
-18 -5 18 0.0755
22 -1 -14 0.1177
-16 -9 10 0.1254
-17 8 11 0.0552
23 -3 5 0.1094
23 3 -3 0.1378
-23 2 -4 0.1045
-10 9 -15 0.2052
8 -6 24 0.1091
-20 0 -15 0.1567
2 2 -31 0.1877
-7 -2 -28 0.1981

loop_
_geom_angle_atom_site_label_1
_geom_angle_atom_site_label_2
_geom_angle_atom_site_label_3
_geom_angle
_geom_angle_site_symmetry_1
_geom_angle_site_symmetry_3
_geom_angle_publ_flag
O1 S1 O2 120.26(6) . . ?
O1 S1 N1 109.19(6) . . ?
O1 S1 C1 108.19(6) . . ?
O2 S1 N1 103.93(6) . . ?
O2 S1 C1 108.22(6) . . ?
N1 S1 C1 106.20(6) . . ?
C7 N1 S1 125.76(10) . . ?
C7 N2 C8 123.53(12) . . ?
C2 C1 S1 118.90(11) . . ?
C6 C1 S1 119.73(11) . . ?
C6 C1 C2 121.36(13) . . ?
O3 C7 N1 121.45(12) . . ?
O3 C7 N2 125.49(12) . . ?
N2 C7 N1 113.06(12) . . ?
F1 C12 C13 117.31(13) . . ?
F1 C12 C11 120.94(13) . . ?
C13 C12 C11 121.75(14) . . ?
C3 C2 C1 119.22(14) . . ?
F2 C13 C12 120.74(14) . . ?
F2 C13 C13 119.90(9) . 2 ?
C13 C13 C12 119.35(9) 2 . ?
N2 C8 C9 111.75(12) . . ?
C12 C11 I1 117.59(11) . . ?
C12 C11 C11 118.88(9) . 2 ?
C11 C11 I1 123.53(4) 2 . ?
C1 C6 C5 119.31(14) . . ?
C8 C9 C10 111.00(13) . . ?
C4 C3 C2 119.27(14) . . ?
C4 C5 C6 118.97(15) . . ?
C3 C4 Cl1 118.98(12) . . ?
C3 C4 C5 121.87(14) . . ?
C5 C4 Cl1 119.15(13) . . ?

loop_
_geom_bond_atom_site_label_1
_geom_bond_atom_site_label_2
_geom_bond_distance
_geom_bond_site_symmetry_2
_geom_bond_publ_flag
I1 C11 2.0833(14) . ?
S1 O1 1.4318(10) . ?
S1 O2 1.4337(10) . ?
S1 N1 1.6376(12) . ?
S1 C1 1.7641(14) . ?
Cl1 C4 1.7311(15) . ?
F1 C12 1.3477(17) . ?
F2 C13 1.3366(17) . ?
O3 C7 1.2340(16) . ?
N1 C7 1.4025(17) . ?
N2 C7 1.3339(17) . ?
N2 C8 1.4569(17) . ?
C1 C2 1.3931(19) . ?
C1 C6 1.390(2) . ?
C12 C13 1.383(2) . ?
C12 C11 1.384(2) . ?
C2 C3 1.391(2) . ?
C13 C13 1.378(3) 2 ?
C8 C9 1.520(2) . ?
C11 C11 1.398(3) 2 ?
C6 C5 1.393(2) . ?
C9 C10 1.523(2) . ?
C3 C4 1.383(2) . ?
C5 C4 1.391(2) . ?

loop_
_exptl_oxdiff_crystal_face_indexfrac_h
_exptl_oxdiff_crystal_face_indexfrac_k
_exptl_oxdiff_crystal_face_indexfrac_l
_exptl_oxdiff_crystal_face_x
_exptl_oxdiff_crystal_face_y
_exptl_oxdiff_crystal_face_z
14.5345 -0.8114 -26.7037 -0.1791 -0.7614 -0.6231
11.5705 10.5251 6.3071 0.1407 0.5758 -0.8054
-18.2303 -5.4241 17.5983 0.0613 0.2734 0.9599
22.3654 -0.5905 -14.1454 0.3166 -0.5750 -0.7544
-16.4892 -8.5458 10.0891 0.0348 -0.0722 0.9968
-16.9441 8.1506 11.0081 -0.4700 0.8612 0.1936
22.5351 -2.6813 5.1732 0.8247 -0.2888 -0.4862
23.2910 2.9539 -3.2666 0.4807 -0.1659 -0.8611
-23.1319 1.7250 -3.7647 -0.7799 0.2726 0.5634
-9.7787 9.4615 -14.7288 -0.8967 0.3174 -0.3086
7.5743 -6.2881 24.1067 0.9512 0.0750 0.2993
-19.8574 0.2398 -14.7512 -0.8932 -0.0732 0.4437
2.2615 1.5176 -31.1432 -0.6919 -0.5905 -0.4155
-6.6817 -2.4155 -28.4494 -0.7577 -0.6493 0.0661
